data_7026348
loop_
_publ_author_name
'Coles, Martyn P.'
'Hitchcock, Peter B.'
'Khvostov, Alexei V.'
'Lappert, Michael F.'
'Li, Zhengning'
'Protchenko, Andrey V.'

_publ_section_title
;
 Crystalline amidocerium(IV) oxides and a side-on bridging dioxygen
 complex.
;
_journal_issue 29
_journal_name_full 'Dalton transactions (Cambridge, England : 2003)'
_journal_page_first 6780
_journal_page_last 6788
_journal_paper_doi 10.1039/c0dt00349b
_journal_volume 39
_journal_year 2010
_chemical_compound_source 'synthesis as described'
_chemical_formula_moiety 'C36 H108 Ce2 N6 O2 Si12, 2(C6 H14)'
_chemical_formula_sum 'C48 H136 Ce2 N6 O2 Si12'
_chemical_formula_weight 1446.95
_chemical_name_systematic
;
?
;
_space_group_IT_number 14
_symmetry_cell_setting monoclinic
_symmetry_Int_Tables_number 14
_symmetry_space_group_name_Hall '-P 2ybc'
_symmetry_space_group_name_H-M 'P 1 21/c 1'
_atom_sites_solution_hydrogens geom
_atom_sites_solution_primary direct
_atom_sites_solution_secondary difmap
_audit_conform_dict_location ftp://ftp.iucr.org/pub/cif_core.dic
_audit_conform_dict_name cif_core.dic
_audit_conform_dict_version 2.2
_audit_creation_date 2003-12-19T09:21:21-00:00
_audit_creation_method 'WinGX routine CIF_UPDATE'
_cell_angle_alpha 90
_cell_angle_beta 104.453(1)
_cell_angle_gamma 90
_cell_formula_units_Z 4
_cell_length_a 16.6202(4)
_cell_length_b 16.3746(4)
_cell_length_c 29.3114(6)
_cell_measurement_reflns_used 247558
_cell_measurement_temperature 173(2)
_cell_measurement_theta_max 22.986
_cell_measurement_theta_min 3.705
_cell_measurement_wavelength 0.71073
_cell_volume 7724.6(3)
_computing_cell_refinement 'HKL Scalepack (Otwinowski & Minor 1997)'
_computing_data_collection 'Collect (Nonius BV, 1997-2000)'
_computing_data_reduction 'HKL Denzo and Scalepack (Otwinowski & Minor 1997)'
_computing_molecular_graphics 'Ortep-3 for Windows (Farrugia, 1997)'
_computing_publication_material 'WinGX publication routines (Farrugia, 1999)'
_computing_structure_refinement 'SHELXL-97 (Sheldrick, 1997)'
_computing_structure_solution 'SHELXS-97 (Sheldrick, 1997)'
_diffrn_ambient_temperature 173(2)
_diffrn_detector 'CCD plate'
_diffrn_measured_fraction_theta_full 0.994
_diffrn_measured_fraction_theta_max 0.994
_diffrn_measurement_device '95mm CCD camera on \k-goniostat'
_diffrn_measurement_device_type KappaCCD
_diffrn_measurement_method 'CCD rotation images, thick slices'
_diffrn_orient_matrix_type 'by Nonius Collect from scalepack cell'
_diffrn_orient_matrix_UB_11 0.379005E-1
_diffrn_orient_matrix_UB_12 0.256568E-1
_diffrn_orient_matrix_UB_13 0.282858E-1
_diffrn_orient_matrix_UB_21 0.490786E-1
_diffrn_orient_matrix_UB_22 -0.23825E-1
_diffrn_orient_matrix_UB_23 -0.91973E-2
_diffrn_orient_matrix_UB_31 0.3935E-2
_diffrn_orient_matrix_UB_32 0.500366E-1
_diffrn_orient_matrix_UB_33 -0.188831E-1
_diffrn_radiation_monochromator graphite
_diffrn_radiation_probe x-ray
_diffrn_radiation_type MoK\a
_diffrn_radiation_wavelength 0.71073
_diffrn_reflns_av_R_equivalents 0.0806
_diffrn_reflns_av_unetI/netI 0.0469
_diffrn_reflns_limit_h_max 18
_diffrn_reflns_limit_h_min -18
_diffrn_reflns_limit_k_max 17
_diffrn_reflns_limit_k_min -17
_diffrn_reflns_limit_l_max 32
_diffrn_reflns_limit_l_min -32
_diffrn_reflns_number 74536
_diffrn_reflns_theta_full 23
_diffrn_reflns_theta_max 23
_diffrn_reflns_theta_min 3.71
_diffrn_source 'Enraf Nonius FR590'
_exptl_absorpt_coefficient_mu 1.385
_exptl_absorpt_correction_T_max 0.7976
_exptl_absorpt_correction_T_min 0.7413
_exptl_absorpt_correction_type multi-scan
_exptl_absorpt_process_details
;
[c.f. r.h. blessing, acta cryst. (1995), a51, 33-38]
;
_exptl_crystal_colour red
_exptl_crystal_density_diffrn 1.244
_exptl_crystal_density_method 'not measured'
_exptl_crystal_description prism
_exptl_crystal_F_000 3064
_exptl_crystal_size_max 0.2
_exptl_crystal_size_mid 0.2
_exptl_crystal_size_min 0.15
_refine_diff_density_max 0.957
_refine_diff_density_min -0.678
_refine_diff_density_rms 0.089
_refine_ls_extinction_method none
_refine_ls_goodness_of_fit_ref 1.083
_refine_ls_hydrogen_treatment riding
_refine_ls_matrix_type full
_refine_ls_number_parameters 601
_refine_ls_number_reflns 10685
_refine_ls_number_restraints 20
_refine_ls_restrained_S_all 1.082
_refine_ls_R_factor_all 0.0728
_refine_ls_R_factor_gt 0.0446
_refine_ls_shift/su_max 0.141
_refine_ls_shift/su_mean 0.006
_refine_ls_structure_factor_coef Fsqd
_refine_ls_weighting_details 'calc w=1/[\s^2^(Fo^2^)+(0.0328P)^2^+24.9069P] where P=(Fo^2^+2Fc^2^)/3'
_refine_ls_weighting_scheme calc
_refine_ls_wR_factor_gt 0.0912
_refine_ls_wR_factor_ref 0.1025
_reflns_number_gt 8005
_reflns_number_total 10685
_reflns_threshold_expression >2sigma(I)
_cod_data_source_file c0dt00349b.txt
_cod_data_source_block (9)-dec1803
_cod_original_sg_symbol_H-M P2(1)/c
_cod_database_code 7026348

loop_
_symmetry_equiv_pos_as_xyz
'x, y, z'
'-x, y+1/2, -z+1/2'
'-x, -y, -z'
'x, -y-1/2, z-1/2'

loop_
_atom_site_label
_atom_site_type_symbol
_atom_site_fract_x
_atom_site_fract_y
_atom_site_fract_z
_atom_site_U_iso_or_equiv
_atom_site_adp_type
_atom_site_occupancy
_atom_site_symmetry_multiplicity
_atom_site_calc_flag
_atom_site_refinement_flags
Ce1 Ce 0.220491(19) 0.22987(2) 0.288032(11) 0.02886(11) Uani 1 1 d .
Ce2 Ce 0.18918(2) 0.23565(2) 0.133276(11) 0.02970(11) Uani 1 1 d .
Si1 Si 0.28445(12) 0.02530(11) 0.29942(7) 0.0447(5) Uani 1 1 d .
Si2 Si 0.38797(11) 0.13390(12) 0.37151(7) 0.0451(5) Uani 1 1 d .
Si3 Si 0.37081(12) 0.38226(12) 0.30947(7) 0.0468(5) Uani 1 1 d .
Si4 Si 0.23738(12) 0.41198(12) 0.35772(7) 0.0498(5) Uani 1 1 d .
Si5 Si 0.07450(11) 0.14096(12) 0.34606(6) 0.0454(5) Uani 1 1 d .
Si6 Si 0.01510(11) 0.27473(13) 0.27810(7) 0.0467(5) Uani 1 1 d .
Si7 Si -0.01848(11) 0.18576(12) 0.10828(6) 0.0442(5) Uani 1 1 d .
Si8 Si 0.01616(11) 0.31985(12) 0.04725(6) 0.0449(5) Uani 1 1 d .
Si9 Si 0.24713(12) 0.44011(11) 0.13080(7) 0.0453(5) Uani 1 1 d .
Si10 Si 0.33306(12) 0.33095(12) 0.07723(7) 0.0459(5) Uani 1 1 d .
Si11 Si 0.18352(12) 0.05521(12) 0.06238(7) 0.0482(5) Uani 1 1 d .
Si12 Si 0.33525(11) 0.08253(11) 0.13932(7) 0.0426(5) Uani 1 1 d .
O1 O 0.2190(4) 0.2732(3) 0.21223(16) 0.088(2) Uani 1 1 d .
O2 O 0.1960(4) 0.1953(3) 0.20993(17) 0.089(2) Uani 1 1 d .
N1 N 0.3016(3) 0.1247(3) 0.32244(16) 0.0360(12) Uani 1 1 d .
N2 N 0.2787(3) 0.3472(3) 0.32126(16) 0.0359(12) Uani 1 1 d .
N3 N 0.0983(3) 0.2141(3) 0.30715(17) 0.0377(13) Uani 1 1 d .
N4 N 0.0554(3) 0.2492(3) 0.09258(16) 0.0351(12) Uani 1 1 d .
N5 N 0.2596(3) 0.3407(3) 0.11133(17) 0.0383(13) Uani 1 1 d .
N6 N 0.2370(3) 0.1189(3) 0.10880(17) 0.0392(13) Uani 1 1 d .
C1 C 0.3793(4) -0.0200(4) 0.2866(3) 0.057(2) Uani 1 1 d .
H1A H 0.4242 -0.0214 0.3156 0.086 Uiso 1 1 calc R
H1B H 0.3965 0.0132 0.2629 0.086 Uiso 1 1 calc R
H1C H 0.3672 -0.0757 0.2747 0.086 Uiso 1 1 calc R
C2 C 0.2011(4) 0.0261(4) 0.2437(2) 0.0506(18) Uani 1 1 d .
H2A H 0.1504 0.0496 0.2495 0.076 Uiso 1 1 calc R
H2B H 0.1901 -0.0299 0.232 0.076 Uiso 1 1 calc R
H2C H 0.219 0.059 0.2201 0.076 Uiso 1 1 calc R
C3 C 0.2473(5) -0.0503(4) 0.3381(3) 0.066(2) Uani 1 1 d .
H3A H 0.1971 -0.0292 0.3458 0.099 Uiso 1 1 calc R
H3B H 0.2908 -0.0587 0.3671 0.099 Uiso 1 1 calc R
H3C H 0.2345 -0.1024 0.3214 0.099 Uiso 1 1 calc R
C4 C 0.4102(5) 0.0415(5) 0.4103(3) 0.064(2) Uani 1 1 d .
H4A H 0.3608 0.0276 0.4214 0.096 Uiso 1 1 calc R
H4B H 0.4567 0.053 0.4375 0.096 Uiso 1 1 calc R
H4C H 0.4245 -0.0045 0.3925 0.096 Uiso 1 1 calc R
C5 C 0.3704(4) 0.2159(4) 0.4127(2) 0.056(2) Uani 1 1 d .
H5A H 0.3191 0.2044 0.4223 0.084 Uiso 1 1 calc R
H5B H 0.3655 0.2689 0.3967 0.084 Uiso 1 1 calc R
H5C H 0.4174 0.2173 0.4406 0.084 Uiso 1 1 calc R
C6 C 0.4851(4) 0.1541(5) 0.3525(3) 0.061(2) Uani 1 1 d .
H6A H 0.4772 0.2021 0.332 0.091 Uiso 1 1 calc R
H6B H 0.4982 0.1066 0.3354 0.091 Uiso 1 1 calc R
H6C H 0.5309 0.1641 0.3803 0.091 Uiso 1 1 calc R
C7 C 0.3981(4) 0.3187(5) 0.2625(2) 0.059(2) Uani 1 1 d .
H7A H 0.4022 0.2612 0.2722 0.089 Uiso 1 1 calc R
H7B H 0.4515 0.3368 0.2577 0.089 Uiso 1 1 calc R
H7C H 0.3549 0.3247 0.2331 0.089 Uiso 1 1 calc R
C8 C 0.3643(5) 0.4904(4) 0.2880(3) 0.062(2) Uani 1 1 d .
H8A H 0.3502 0.5263 0.3116 0.092 Uiso 1 1 calc R
H8B H 0.3214 0.4947 0.2583 0.092 Uiso 1 1 calc R
H8C H 0.418 0.5069 0.2828 0.092 Uiso 1 1 calc R
C9 C 0.4636(4) 0.3769(5) 0.3612(3) 0.063(2) Uani 1 1 d .
H9A H 0.4529 0.4091 0.3873 0.094 Uiso 1 1 calc R
H9B H 0.5123 0.3989 0.3522 0.094 Uiso 1 1 calc R
H9C H 0.474 0.3199 0.3711 0.094 Uiso 1 1 calc R
C10 C 0.1669(5) 0.4904(5) 0.3219(3) 0.069(2) Uani 1 1 d .
H10A H 0.1239 0.463 0.2977 0.104 Uiso 1 1 calc R
H10B H 0.1993 0.5267 0.3067 0.104 Uiso 1 1 calc R
H10C H 0.1408 0.5225 0.3425 0.104 Uiso 1 1 calc R
C11 C 0.3168(5) 0.4702(5) 0.4027(3) 0.075(2) Uani 1 1 d .
H11A H 0.3554 0.4318 0.4225 0.113 Uiso 1 1 calc R
H11B H 0.2888 0.5025 0.4223 0.113 Uiso 1 1 calc R
H11C H 0.3476 0.5067 0.3866 0.113 Uiso 1 1 calc R
C12 C 0.1814(4) 0.3539(5) 0.3953(2) 0.060(2) Uani 1 1 d .
H12A H 0.1375 0.3207 0.3752 0.089 Uiso 1 1 calc R
H12B H 0.1567 0.3923 0.4136 0.089 Uiso 1 1 calc R
H12C H 0.2207 0.3182 0.4168 0.089 Uiso 1 1 calc R
C13 C 0.1652(4) 0.1181(4) 0.3962(2) 0.0532(19) Uani 1 1 d .
H13A H 0.2121 0.1003 0.3841 0.08 Uiso 1 1 calc R
H13B H 0.1504 0.0746 0.4156 0.08 Uiso 1 1 calc R
H13C H 0.1807 0.1673 0.4154 0.08 Uiso 1 1 calc R
C14 C 0.0353(5) 0.0448(5) 0.3135(3) 0.064(2) Uani 1 1 d .
H14A H -0.0121 0.0576 0.2871 0.096 Uiso 1 1 calc R
H14B H 0.0179 0.0065 0.3348 0.096 Uiso 1 1 calc R
H14C H 0.0797 0.0201 0.3015 0.096 Uiso 1 1 calc R
C15 C -0.0069(4) 0.1739(5) 0.3758(3) 0.068(2) Uani 1 1 d .
H15A H -0.058 0.1875 0.352 0.101 Uiso 1 1 calc R
H15B H 0.0125 0.2221 0.3953 0.101 Uiso 1 1 calc R
H15C H -0.0182 0.1295 0.3958 0.101 Uiso 1 1 calc R
C16 C -0.0779(4) 0.2131(5) 0.2484(2) 0.063(2) Uani 1 1 d .
H16A H -0.0963 0.1805 0.2719 0.094 Uiso 1 1 calc R
H16B H -0.0633 0.1767 0.2252 0.094 Uiso 1 1 calc R
H16C H -0.1228 0.2497 0.2325 0.094 Uiso 1 1 calc R
C17 C -0.0226(5) 0.3516(5) 0.3159(3) 0.069(2) Uani 1 1 d .
H17A H -0.0406 0.3231 0.3411 0.104 Uiso 1 1 calc R
H17B H -0.0693 0.3823 0.2966 0.104 Uiso 1 1 calc R
H17C H 0.0227 0.3893 0.3299 0.104 Uiso 1 1 calc R
C18 C 0.0480(4) 0.3362(5) 0.2320(3) 0.062(2) Uani 1 1 d .
H18A H 0.0965 0.3694 0.2468 0.093 Uiso 1 1 calc R
H18B H 0.0024 0.3719 0.216 0.093 Uiso 1 1 calc R
H18C H 0.0625 0.2993 0.2089 0.093 Uiso 1 1 calc R
C19 C 0.0336(4) 0.1216(4) 0.1603(2) 0.0551(19) Uani 1 1 d .
H19A H 0.0792 0.0907 0.1529 0.083 Uiso 1 1 calc R
H19B H -0.0068 0.0835 0.1678 0.083 Uiso 1 1 calc R
H19C H 0.0557 0.157 0.1876 0.083 Uiso 1 1 calc R
C20 C -0.0703(4) 0.1090(5) 0.0627(2) 0.062(2) Uani 1 1 d .
H20A H -0.0279 0.0761 0.0533 0.093 Uiso 1 1 calc R
H20B H -0.104 0.1376 0.0352 0.093 Uiso 1 1 calc R
H20C H -0.106 0.0733 0.076 0.093 Uiso 1 1 calc R
C21 C -0.1048(4) 0.2441(5) 0.1229(2) 0.059(2) Uani 1 1 d .
H21A H -0.1324 0.2777 0.0958 0.089 Uiso 1 1 calc R
H21B H -0.0825 0.2794 0.1501 0.089 Uiso 1 1 calc R
H21C H -0.1451 0.2059 0.1304 0.089 Uiso 1 1 calc R
C22 C -0.0755(4) 0.2819(5) 0.0010(2) 0.060(2) Uani 1 1 d .
H22A H -0.1203 0.2671 0.0158 0.09 Uiso 1 1 calc R
H22B H -0.0593 0.2337 -0.0144 0.09 Uiso 1 1 calc R
H22C H -0.0948 0.3249 -0.0224 0.09 Uiso 1 1 calc R
C23 C 0.0936(4) 0.3445(4) 0.0128(2) 0.0540(19) Uani 1 1 d .
H23A H 0.1446 0.3654 0.0341 0.081 Uiso 1 1 calc R
H23B H 0.0705 0.386 -0.0109 0.081 Uiso 1 1 calc R
H23C H 0.1064 0.295 -0.0029 0.081 Uiso 1 1 calc R
C24 C -0.0192(5) 0.4165(4) 0.0710(3) 0.064(2) Uani 1 1 d .
H24A H -0.0599 0.4032 0.0889 0.096 Uiso 1 1 calc R
H24B H -0.0448 0.4527 0.0447 0.096 Uiso 1 1 calc R
H24C H 0.0287 0.4439 0.0916 0.096 Uiso 1 1 calc R
C25 C 0.1939(5) 0.5127(4) 0.0833(3) 0.063(2) Uani 1 1 d .
H25A H 0.2254 0.5161 0.0592 0.095 Uiso 1 1 calc R
H25B H 0.1908 0.5669 0.097 0.095 Uiso 1 1 calc R
H25C H 0.1376 0.4929 0.0689 0.095 Uiso 1 1 calc R
C26 C 0.3487(4) 0.4876(4) 0.1606(3) 0.060(2) Uani 1 1 d .
H26A H 0.3848 0.4888 0.1388 0.09 Uiso 1 1 calc R
H26B H 0.3752 0.4555 0.1885 0.09 Uiso 1 1 calc R
H26C H 0.3393 0.5435 0.1701 0.09 Uiso 1 1 calc R
C27 C 0.1811(4) 0.4395(4) 0.1740(3) 0.0537(19) Uani 1 1 d .
H27A H 0.127 0.4153 0.1592 0.08 Uiso 1 1 calc R
H27B H 0.1733 0.4956 0.1837 0.08 Uiso 1 1 calc R
H27C H 0.2086 0.4072 0.2017 0.08 Uiso 1 1 calc R
C28 C 0.4393(4) 0.3151(5) 0.1162(3) 0.061(2) Uani 1 1 d .
H28A H 0.4388 0.2678 0.1367 0.092 Uiso 1 1 calc R
H28B H 0.4563 0.3638 0.1356 0.092 Uiso 1 1 calc R
H28C H 0.4786 0.3052 0.0968 0.092 Uiso 1 1 calc R
C29 C 0.3403(5) 0.4217(5) 0.0395(3) 0.068(2) Uani 1 1 d .
H29A H 0.3555 0.4701 0.0595 0.102 Uiso 1 1 calc R
H29B H 0.2865 0.4308 0.0171 0.102 Uiso 1 1 calc R
H29C H 0.3827 0.4117 0.0222 0.102 Uiso 1 1 calc R
C30 C 0.3053(4) 0.2472(4) 0.0331(2) 0.054(2) Uani 1 1 d .
H30A H 0.3003 0.1957 0.0492 0.081 Uiso 1 1 calc R
H30B H 0.3488 0.2419 0.016 0.081 Uiso 1 1 calc R
H30C H 0.2523 0.2598 0.0107 0.081 Uiso 1 1 calc R
C31 C 0.2540(5) 0.0022(5) 0.0306(2) 0.064(2) Uani 1 1 d .
H31A H 0.2946 -0.0308 0.0531 0.096 Uiso 1 1 calc R
H31B H 0.2831 0.0431 0.0163 0.096 Uiso 1 1 calc R
H31C H 0.2209 -0.0331 0.006 0.096 Uiso 1 1 calc R
C32 C 0.1117(4) 0.1143(5) 0.0153(2) 0.059(2) Uani 1 1 d .
H32A H 0.1428 0.157 0.0037 0.088 Uiso 1 1 calc R
H32B H 0.0685 0.1395 0.0281 0.088 Uiso 1 1 calc R
H32C H 0.0859 0.0776 -0.0106 0.088 Uiso 1 1 calc R
C33 C 0.1249(5) -0.0268(4) 0.0842(3) 0.066(2) Uani 1 1 d .
H33A H 0.1631 -0.058 0.109 0.098 Uiso 1 1 calc R
H33B H 0.0995 -0.0634 0.0582 0.098 Uiso 1 1 calc R
H33C H 0.0814 -0.0022 0.097 0.098 Uiso 1 1 calc R
C34 C 0.4180(4) 0.0866(5) 0.1061(3) 0.060(2) Uani 1 1 d .
H34A H 0.401 0.0535 0.0774 0.09 Uiso 1 1 calc R
H34B H 0.4702 0.0652 0.1259 0.09 Uiso 1 1 calc R
H34C H 0.4262 0.1433 0.0975 0.09 Uiso 1 1 calc R
C35 C 0.3321(4) -0.0255(4) 0.1588(2) 0.0510(18) Uani 1 1 d .
H35A H 0.311 -0.0604 0.1312 0.076 Uiso 1 1 calc R
H35B H 0.2954 -0.0297 0.1802 0.076 Uiso 1 1 calc R
H35C H 0.3882 -0.0431 0.1752 0.076 Uiso 1 1 calc R
C36 C 0.3758(4) 0.1474(4) 0.1927(2) 0.0553(19) Uani 1 1 d .
H36A H 0.3353 0.1483 0.2119 0.083 Uiso 1 1 calc R
H36B H 0.385 0.2031 0.1829 0.083 Uiso 1 1 calc R
H36C H 0.4284 0.1246 0.2113 0.083 Uiso 1 1 calc R
C37 C 0.3444(6) 0.7178(6) 0.3297(4) 0.107(3) Uani 1 1 d .
H37A H 0.3924 0.7137 0.3569 0.161 Uiso 1 1 calc R
H37B H 0.3101 0.6687 0.3278 0.161 Uiso 1 1 calc R
H37C H 0.3114 0.7659 0.3332 0.161 Uiso 1 1 calc R
C38 C 0.3746(6) 0.7259(6) 0.2848(4) 0.097(3) Uani 1 1 d .
H38A H 0.4105 0.7747 0.2872 0.116 Uiso 1 1 calc R
H38B H 0.4083 0.6774 0.2815 0.116 Uiso 1 1 calc R
C39 C 0.3050(5) 0.7331(6) 0.2430(4) 0.094(3) Uani 1 1 d .
H39A H 0.2721 0.7818 0.2468 0.113 Uiso 1 1 calc R
H39B H 0.2687 0.6848 0.2418 0.113 Uiso 1 1 calc R
C40 C 0.3285(6) 0.7400(5) 0.1958(4) 0.090(3) Uani 1 1 d .
H40A H 0.3638 0.789 0.1968 0.108 Uiso 1 1 calc R
H40B H 0.3625 0.6918 0.1923 0.108 Uiso 1 1 calc R
C41 C 0.2560(6) 0.7457(6) 0.1523(5) 0.107(4) Uani 1 1 d .
H41A H 0.2195 0.6977 0.1518 0.129 Uiso 1 1 calc R
H41B H 0.2232 0.7951 0.155 0.129 Uiso 1 1 calc R
C42 C 0.2799(7) 0.7492(7) 0.1065(5) 0.124(4) Uani 1 1 d .
H42A H 0.2297 0.7528 0.0806 0.185 Uiso 1 1 calc R
H42B H 0.3109 0.6998 0.1028 0.185 Uiso 1 1 calc R
H42C H 0.3147 0.7973 0.1061 0.185 Uiso 1 1 calc R
C43 C 0.3017(10) 0.6337(9) -0.0195(6) 0.199(7) Uiso 1 1 d D
H43A H 0.3039 0.5763 -0.0286 0.299 Uiso 1 1 calc R
H43B H 0.2552 0.6608 -0.0415 0.299 Uiso 1 1 calc R
H43C H 0.294 0.6369 0.0125 0.299 Uiso 1 1 calc R
C44 C 0.3795(10) 0.6742(8) -0.0211(9) 0.334(14) Uiso 1 1 d D
H44A H 0.4265 0.6462 0.0007 0.401 Uiso 1 1 calc R
H44B H 0.3877 0.6699 -0.0533 0.401 Uiso 1 1 calc R
C45 C 0.3793(9) 0.7604(8) -0.0079(7) 0.289(12) Uiso 1 1 d D
H45 H 0.3926 0.7628 0.0273 0.347 Uiso 1 1 calc R
C46 C 0.4440(11) 0.8065(10) -0.0226(8) 0.294(12) Uiso 1 1 d D
H46A H 0.4975 0.7771 -0.0124 0.352 Uiso 1 1 calc R
H46B H 0.4297 0.8101 -0.0574 0.352 Uiso 1 1 calc R
C47 C 0.4533(11) 0.8889(11) -0.0027(6) 0.238(9) Uiso 1 1 d D
H47A H 0.4975 0.9176 -0.0129 0.357 Uiso 1 1 calc R
H47B H 0.4677 0.8854 0.0318 0.357 Uiso 1 1 calc R
H47C H 0.4009 0.9187 -0.0136 0.357 Uiso 1 1 calc R
C48 C 0.2974(10) 0.7974(12) -0.0256(13) 0.51(3) Uiso 1 1 d D
H48A H 0.2559 0.7661 -0.0144 0.763 Uiso 1 1 calc R
H48B H 0.2828 0.7972 -0.0602 0.763 Uiso 1 1 calc R
H48C H 0.2984 0.8538 -0.0143 0.763 Uiso 1 1 calc R

loop_
_atom_site_aniso_label
_atom_site_aniso_U_11
_atom_site_aniso_U_22
_atom_site_aniso_U_33
_atom_site_aniso_U_23
_atom_site_aniso_U_13
_atom_site_aniso_U_12
Ce1 0.02784(19) 0.0314(2) 0.02879(19) -0.00225(15) 0.00976(15) -0.00065(16)
Ce2 0.0311(2) 0.0311(2) 0.02884(19) -0.00355(15) 0.01117(15) -0.00362(16)
Si1 0.0499(12) 0.0348(11) 0.0496(12) 0.0045(9) 0.0126(9) 0.0059(9)
Si2 0.0382(11) 0.0497(12) 0.0451(11) 0.0048(9) 0.0060(9) 0.0087(9)
Si3 0.0478(12) 0.0433(12) 0.0516(12) -0.0132(9) 0.0167(10) -0.0113(9)
Si4 0.0546(12) 0.0479(13) 0.0482(12) -0.0176(9) 0.0152(10) 0.0010(10)
Si5 0.0394(11) 0.0587(13) 0.0423(11) 0.0062(9) 0.0185(9) -0.0039(9)
Si6 0.0338(10) 0.0618(13) 0.0465(11) 0.0076(10) 0.0139(9) 0.0082(9)
Si7 0.0342(10) 0.0580(13) 0.0392(10) -0.0002(9) 0.0071(8) -0.0075(9)
Si8 0.0436(11) 0.0532(13) 0.0362(10) 0.0007(9) 0.0067(9) 0.0021(9)
Si9 0.0533(12) 0.0370(11) 0.0499(12) 0.0004(9) 0.0212(10) -0.0082(9)
Si10 0.0462(11) 0.0498(12) 0.0483(11) 0.0034(9) 0.0242(9) -0.0065(9)
Si11 0.0501(12) 0.0464(12) 0.0509(12) -0.0192(9) 0.0180(10) -0.0049(9)
Si12 0.0423(11) 0.0391(11) 0.0489(11) -0.0086(9) 0.0164(9) 0.0015(9)
O1 0.185(7) 0.044(4) 0.035(3) -0.006(2) 0.030(3) -0.018(4)
O2 0.187(6) 0.041(3) 0.044(3) -0.010(3) 0.039(4) -0.044(4)
N1 0.036(3) 0.036(3) 0.039(3) 0.002(2) 0.015(2) 0.004(2)
N2 0.035(3) 0.037(3) 0.034(3) -0.006(2) 0.005(2) -0.001(2)
N3 0.028(3) 0.045(3) 0.043(3) 0.002(2) 0.015(2) -0.001(2)
N4 0.035(3) 0.041(3) 0.030(3) -0.006(2) 0.009(2) -0.002(2)
N5 0.042(3) 0.039(3) 0.037(3) -0.002(2) 0.013(2) -0.006(2)
N6 0.038(3) 0.039(3) 0.043(3) -0.010(2) 0.015(2) -0.003(2)
C1 0.063(5) 0.051(5) 0.057(5) -0.001(4) 0.014(4) 0.018(4)
C2 0.053(4) 0.038(4) 0.060(5) -0.005(3) 0.013(4) -0.006(3)
C3 0.083(6) 0.047(5) 0.069(5) 0.012(4) 0.023(4) 0.004(4)
C4 0.065(5) 0.069(6) 0.054(5) 0.006(4) 0.007(4) 0.013(4)
C5 0.050(4) 0.073(6) 0.041(4) -0.004(4) 0.004(3) -0.001(4)
C6 0.040(4) 0.073(6) 0.064(5) -0.004(4) 0.004(4) 0.008(4)
C7 0.059(5) 0.064(5) 0.062(5) -0.022(4) 0.031(4) -0.010(4)
C8 0.077(5) 0.048(5) 0.063(5) -0.016(4) 0.024(4) -0.014(4)
C9 0.052(5) 0.061(5) 0.074(5) -0.013(4) 0.014(4) -0.017(4)
C10 0.080(6) 0.051(5) 0.084(6) -0.008(4) 0.034(5) 0.012(4)
C11 0.085(6) 0.076(6) 0.065(5) -0.033(5) 0.019(5) -0.012(5)
C12 0.065(5) 0.074(6) 0.044(4) -0.008(4) 0.022(4) 0.011(4)
C13 0.049(4) 0.063(5) 0.053(4) 0.015(4) 0.024(4) 0.000(4)
C14 0.069(5) 0.066(5) 0.060(5) 0.008(4) 0.022(4) -0.022(4)
C15 0.050(5) 0.107(7) 0.055(5) 0.020(4) 0.029(4) 0.008(4)
C16 0.036(4) 0.106(7) 0.048(4) 0.013(4) 0.013(3) -0.003(4)
C17 0.052(5) 0.080(6) 0.078(6) 0.005(5) 0.022(4) 0.028(4)
C18 0.050(5) 0.064(5) 0.068(5) 0.022(4) 0.009(4) 0.002(4)
C19 0.043(4) 0.059(5) 0.063(5) 0.013(4) 0.014(4) -0.010(4)
C20 0.054(5) 0.074(6) 0.058(5) -0.007(4) 0.011(4) -0.022(4)
C21 0.041(4) 0.091(6) 0.045(4) 0.009(4) 0.010(3) 0.005(4)
C22 0.048(4) 0.084(6) 0.044(4) 0.005(4) 0.003(3) 0.000(4)
C23 0.057(5) 0.060(5) 0.043(4) 0.008(4) 0.008(4) -0.001(4)
C24 0.071(5) 0.051(5) 0.066(5) 0.002(4) 0.010(4) 0.016(4)
C25 0.078(6) 0.042(5) 0.071(5) 0.009(4) 0.020(4) -0.006(4)
C26 0.066(5) 0.052(5) 0.066(5) -0.001(4) 0.025(4) -0.023(4)
C27 0.062(5) 0.035(4) 0.071(5) 0.000(4) 0.029(4) 0.002(3)
C28 0.046(4) 0.069(6) 0.076(5) -0.003(4) 0.030(4) -0.012(4)
C29 0.092(6) 0.062(5) 0.064(5) 0.003(4) 0.043(5) -0.012(5)
C30 0.070(5) 0.054(5) 0.049(4) -0.003(3) 0.035(4) -0.003(4)
C31 0.065(5) 0.077(6) 0.050(4) -0.035(4) 0.013(4) 0.003(4)
C32 0.061(5) 0.068(5) 0.047(4) -0.016(4) 0.013(4) -0.010(4)
C33 0.060(5) 0.041(5) 0.094(6) -0.017(4) 0.015(4) -0.013(4)
C34 0.048(4) 0.067(5) 0.071(5) -0.005(4) 0.025(4) 0.006(4)
C35 0.064(5) 0.043(4) 0.050(4) -0.005(3) 0.022(4) 0.005(4)
C36 0.059(5) 0.056(5) 0.052(4) -0.010(4) 0.015(4) -0.005(4)
C37 0.094(8) 0.081(8) 0.150(10) -0.003(7) 0.036(7) 0.015(6)
C38 0.057(6) 0.082(7) 0.146(10) 0.010(7) 0.016(7) 0.003(5)
C39 0.059(6) 0.065(6) 0.162(11) -0.019(6) 0.035(7) -0.008(5)
C40 0.065(6) 0.053(6) 0.148(10) -0.004(6) 0.020(7) 0.000(4)
C41 0.070(7) 0.096(8) 0.153(11) -0.044(7) 0.024(7) -0.014(6)
C42 0.101(9) 0.111(10) 0.144(11) -0.042(8) 0.005(8) -0.001(7)

loop_
_atom_type_symbol
_atom_type_description
_atom_type_scat_dispersion_real
_atom_type_scat_dispersion_imag
_atom_type_scat_source
C C 0.0033 0.0016 'International Tables Vol C Tables 4.2.6.8 and 6.1.1.4'
H H 0 0 'International Tables Vol C Tables 4.2.6.8 and 6.1.1.4'
Ce Ce -0.2486 2.6331 'International Tables Vol C Tables 4.2.6.8 and 6.1.1.4'
N N 0.0061 0.0033 'International Tables Vol C Tables 4.2.6.8 and 6.1.1.4'
O O 0.0106 0.006 'International Tables Vol C Tables 4.2.6.8 and 6.1.1.4'
Si Si 0.0817 0.0704 'International Tables Vol C Tables 4.2.6.8 and 6.1.1.4'

loop_
_geom_angle_atom_site_label_1
_geom_angle_atom_site_label_2
_geom_angle_atom_site_label_3
_geom_angle
N3 Ce1 N2 107.79(17)
N3 Ce1 N1 106.02(17)
N2 Ce1 N1 108.17(17)
N3 Ce1 O2 105.9(2)
N2 Ce1 O2 126.16(17)
N1 Ce1 O2 101.2(2)
N3 Ce1 O1 118.5(2)
N2 Ce1 O1 93.08(18)
N1 Ce1 O1 121.39(19)
O2 Ce1 O1 33.39(16)
N6 Ce2 N4 107.13(17)
N6 Ce2 N5 107.77(17)
N4 Ce2 N5 106.64(17)
N6 Ce2 O2 97.53(19)
N4 Ce2 O2 110.1(2)
N5 Ce2 O2 126.06(18)
N6 Ce2 O1 122.43(19)
N4 Ce2 O1 115.9(2)
N5 Ce2 O1 94.89(18)
O2 Ce2 O1 33.24(16)
N1 Si1 C2 110.2(3)
N1 Si1 C1 112.4(3)
C2 Si1 C1 107.9(3)
N1 Si1 C3 115.1(3)
C2 Si1 C3 104.4(3)
C1 Si1 C3 106.3(3)
N1 Si2 C6 111.1(3)
N1 Si2 C4 115.0(3)
C6 Si2 C4 105.7(3)
N1 Si2 C5 111.1(3)
C6 Si2 C5 110.5(3)
C4 Si2 C5 103.1(3)
N2 Si3 C7 110.4(3)
N2 Si3 C8 113.4(3)
C7 Si3 C8 106.4(3)
N2 Si3 C9 114.1(3)
C7 Si3 C9 105.5(3)
C8 Si3 C9 106.4(3)
N2 Si4 C12 112.2(3)
N2 Si4 C10 110.8(3)
C12 Si4 C10 110.3(3)
N2 Si4 C11 114.8(3)
C12 Si4 C11 102.2(4)
C10 Si4 C11 106.1(4)
N3 Si5 C13 112.3(3)
N3 Si5 C15 114.3(3)
C13 Si5 C15 103.2(3)
N3 Si5 C14 110.3(3)
C13 Si5 C14 110.1(4)
C15 Si5 C14 106.4(4)
N3 Si6 C16 112.5(3)
N3 Si6 C18 108.6(3)
C16 Si6 C18 108.1(3)
N3 Si6 C17 115.6(3)
C16 Si6 C17 106.1(3)
C18 Si6 C17 105.4(4)
N4 Si7 C21 112.7(3)
N4 Si7 C19 109.5(3)
C21 Si7 C19 109.0(3)
N4 Si7 C20 115.9(3)
C21 Si7 C20 105.3(3)
C19 Si7 C20 103.9(3)
N4 Si8 C23 112.0(3)
N4 Si8 C22 114.1(3)
C23 Si8 C22 103.1(3)
N4 Si8 C24 111.4(3)
C23 Si8 C24 109.8(3)
C22 Si8 C24 105.9(3)
N5 Si9 C26 111.9(3)
N5 Si9 C27 110.6(3)
C26 Si9 C27 107.5(3)
N5 Si9 C25 114.7(3)
C26 Si9 C25 106.7(3)
C27 Si9 C25 105.0(3)
N5 Si10 C30 111.9(3)
N5 Si10 C28 110.4(3)
C30 Si10 C28 110.8(3)
N5 Si10 C29 114.7(3)
C30 Si10 C29 102.4(3)
C28 Si10 C29 106.3(4)
N6 Si11 C32 111.8(3)
N6 Si11 C33 111.5(3)
C32 Si11 C33 109.7(3)
N6 Si11 C31 113.4(3)
C32 Si11 C31 103.7(3)
C33 Si11 C31 106.3(4)
N6 Si12 C35 112.5(3)
N6 Si12 C34 115.6(3)
C35 Si12 C34 105.9(3)
N6 Si12 C36 109.2(3)
C35 Si12 C36 108.3(3)
C34 Si12 C36 104.9(3)
O2 O1 Ce2 73.0(3)
O2 O1 Ce1 71.9(3)
Ce2 O1 Ce1 144.9(2)
O1 O2 Ce1 74.7(3)
O1 O2 Ce2 73.7(3)
Ce1 O2 Ce2 148.3(2)
Si1 N1 Si2 114.4(3)
Si1 N1 Ce1 120.8(2)
Si2 N1 Ce1 124.8(3)
Si3 N2 Si4 114.5(3)
Si3 N2 Ce1 119.7(2)
Si4 N2 Ce1 125.7(2)
Si6 N3 Si5 115.1(3)
Si6 N3 Ce1 117.9(2)
Si5 N3 Ce1 126.8(3)
Si7 N4 Si8 115.8(3)
Si7 N4 Ce2 117.7(2)
Si8 N4 Ce2 126.5(2)
Si9 N5 Si10 115.0(3)
Si9 N5 Ce2 120.1(2)
Si10 N5 Ce2 124.9(3)
Si12 N6 Si11 114.7(3)
Si12 N6 Ce2 118.8(2)
Si11 N6 Ce2 126.5(3)
C39 C38 C37 111.5(8)
C38 C39 C40 115.8(8)
C41 C40 C39 115.7(8)
C42 C41 C40 115.0(9)
C45 C44 C43 111.6(10)
C46 C45 C44 111.7(10)
C46 C45 C48 111.6(10)
C44 C45 C48 111.7(10)
C47 C46 C45 111.7(10)

loop_
_geom_bond_atom_site_label_1
_geom_bond_atom_site_label_2
_geom_bond_distance
Ce1 N3 2.253(4)
Ce1 N2 2.260(5)
Ce1 N1 2.264(5)
Ce1 O2 2.294(5)
Ce1 O1 2.327(5)
Ce2 N6 2.256(5)
Ce2 N4 2.256(5)
Ce2 N5 2.262(5)
Ce2 O2 2.317(5)
Ce2 O1 2.325(5)
Si1 N1 1.758(5)
Si1 C2 1.859(7)
Si1 C1 1.864(7)
Si1 C3 1.884(7)
Si2 N1 1.767(5)
Si2 C6 1.863(7)
Si2 C4 1.874(7)
Si2 C5 1.877(7)
Si3 N2 1.749(5)
Si3 C7 1.870(6)
Si3 C8 1.874(7)
Si3 C9 1.875(7)
Si4 N2 1.761(5)
Si4 C12 1.869(7)
Si4 C10 1.873(8)
Si4 C11 1.875(7)
Si5 N3 1.765(5)
Si5 C13 1.862(7)
Si5 C15 1.864(7)
Si5 C14 1.872(7)
Si6 N3 1.741(5)
Si6 C16 1.869(7)
Si6 C18 1.874(7)
Si6 C17 1.885(7)
Si7 N4 1.756(5)
Si7 C21 1.861(7)
Si7 C19 1.877(7)
Si7 C20 1.879(7)
Si8 N4 1.759(5)
Si8 C23 1.868(7)
Si8 C22 1.874(7)
Si8 C24 1.881(7)
Si9 N5 1.755(5)
Si9 C26 1.865(7)
Si9 C27 1.870(7)
Si9 C25 1.876(7)
Si10 N5 1.767(5)
Si10 C30 1.863(7)
Si10 C28 1.867(7)
Si10 C29 1.874(7)
Si11 N6 1.768(5)
Si11 C32 1.855(7)
Si11 C33 1.864(7)
Si11 C31 1.880(7)
Si12 N6 1.758(5)
Si12 C35 1.863(7)
Si12 C34 1.875(7)
Si12 C36 1.872(7)
O1 O2 1.328(6)
C37 C38 1.527(13)
C38 C39 1.463(13)
C39 C40 1.534(13)
C40 C41 1.524(13)
C41 C42 1.491(14)
C43 C44 1.46(2)
C44 C45 1.46(2)
C45 C46 1.46(2)
C45 C48 1.46(3)
C46 C47 1.46(2)
